data_7203992
loop_
_publ_author_name
'Skabara, Peter J.'
'Berridge, Rory'
'Prescott, Karen'
'Goldenberg, Leonid M.'
'Ort\'i, Enrique'
'Viruela, Rafael'
'Pou-Am\'erigo, Rosendo'
'Batsanov, Andrei S.'
'Howard, Judith A. K.'
'Coles, Simon J.'
'Hursthouse, Michael B.'

_publ_section_title
;
 Experimental and theoretical studies into the structural perturbations
 between neutral, oxidised and reduced forms of 1,4-dithiinoquinoxaline
 derivatives
;
_journal_issue 11
_journal_name_full 'Journal of Materials Chemistry'
_journal_page_first 2448
_journal_paper_doi 10.1039/b003910l
_journal_volume 10
_journal_year 2000
_chemical_formula_moiety 'C12 H6 N2 S3,C12 H4 N4'
_chemical_formula_sum 'C24 H10 N6 S3'
_chemical_formula_weight 478.56
_chemical_name_systematic
; 
 thieno[3',4'-d:5,6][1,4]dithiino[2,3-b]quinoxaline
 tetracyanoquinodimethane 
;
_space_group_IT_number 2
_symmetry_cell_setting triclinic
_symmetry_space_group_name_Hall '-P 1'
_symmetry_space_group_name_H-M 'P -1'
_atom_sites_solution_hydrogens geom
_atom_sites_solution_primary direct
_atom_sites_solution_secondary difmap
_audit_creation_method SHELXL-97
_cell_angle_alpha 76.95(1)
_cell_angle_beta 85.24(1)
_cell_angle_gamma 79.67(1)
_cell_formula_units_Z 4
_cell_length_a 8.059(1)
_cell_length_b 12.144(1)
_cell_length_c 22.257(2)
_cell_measurement_reflns_used 724
_cell_measurement_temperature 120(2)
_cell_measurement_theta_max 26.0
_cell_measurement_theta_min 11.0
_cell_volume 2085.6(4)
_computing_cell_refinement 'Bruker SMART'
_computing_data_collection 'Bruker SMART'
_computing_data_reduction 'Bruker SHELXTL'
_computing_molecular_graphics 'Bruker SHELXTL'
_computing_publication_material 'Bruker SHELXTL'
_computing_structure_refinement 'SHELXL-97 (Sheldrick, 1997)'
_computing_structure_solution 'SHELXS-97 (Sheldrick, 1990)'
_diffrn_ambient_temperature 120(2)
_diffrn_detector_area_resol_mean 8
_diffrn_measured_fraction_theta_full 0.994
_diffrn_measured_fraction_theta_max 0.994
_diffrn_measurement_device_type 'SMART 1K CCD area detector'
_diffrn_measurement_method '\w scans'
_diffrn_radiation_monochromator graphite
_diffrn_radiation_source 'fine-focus sealed tube'
_diffrn_radiation_type MoK\a
_diffrn_radiation_wavelength 0.71073
_diffrn_reflns_av_R_equivalents 0.1159
_diffrn_reflns_av_sigmaI/netI 0.1034
_diffrn_reflns_limit_h_max 8
_diffrn_reflns_limit_h_min -9
_diffrn_reflns_limit_k_max 14
_diffrn_reflns_limit_k_min -14
_diffrn_reflns_limit_l_max 23
_diffrn_reflns_limit_l_min -26
_diffrn_reflns_number 11556
_diffrn_reflns_theta_full 25.00
_diffrn_reflns_theta_max 25.00
_diffrn_reflns_theta_min 0.94
_diffrn_standards_decay_% 0
_exptl_absorpt_coefficient_mu 0.383
_exptl_absorpt_correction_T_max 0.9723
_exptl_absorpt_correction_T_min 0.9310
_exptl_absorpt_correction_type integration
_exptl_absorpt_process_details 'XPREP (SHELXTL) program'
_exptl_crystal_colour 'dark green'
_exptl_crystal_density_diffrn 1.524
_exptl_crystal_density_method 'not measured'
_exptl_crystal_description parallelepiped
_exptl_crystal_F_000 976
_exptl_crystal_size_max 0.20
_exptl_crystal_size_mid 0.15
_exptl_crystal_size_min 0.08
_refine_diff_density_max 0.999
_refine_diff_density_min -0.569
_refine_diff_density_rms 0.119
_refine_ls_extinction_method none
_refine_ls_goodness_of_fit_ref 1.090
_refine_ls_hydrogen_treatment constr
_refine_ls_matrix_type full
_refine_ls_number_parameters 595
_refine_ls_number_reflns 7307
_refine_ls_number_restraints 6
_refine_ls_restrained_S_all 1.090
_refine_ls_R_factor_all 0.1060
_refine_ls_R_factor_gt 0.0675
_refine_ls_shift/su_max 0.001
_refine_ls_shift/su_mean 0.000
_refine_ls_structure_factor_coef Fsqd
_refine_ls_weighting_details 'calc w=1/[\s^2^(Fo^2^)+(0.0817P)^2^+3.6213P] where P=(Fo^2^+2Fc^2^)/3'
_refine_ls_weighting_scheme calc
_refine_ls_wR_factor_gt 0.1594
_refine_ls_wR_factor_ref 0.1928
_reflns_number_gt 5078
_reflns_number_total 7307
_reflns_threshold_expression I>2\s(I)
_cod_data_source_file b003910l.txt
_cod_data_source_block 9:TCNQ
_cod_depositor_comments
;
The following automatic conversions were performed:
'_symmetry_cell_setting' value 'Triclinic' changed to 'triclinic'
according to '/home/adriana/struct/CIF-dictionaries/cif_core.dic'
dictionary named 'cif_core.dic' version 2.4.1 from 2010-06-29.

Automatic conversion script
Id: cif_fix_enum 1555 2011-01-17 13:19:09Z saulius 
;
_cod_original_sg_symbol_H-M P-1
_cod_database_code 7203992

loop_
_symmetry_equiv_pos_as_xyz
'x, y, z'
'-x, -y, -z'

loop_
_atom_site_label
_atom_site_type_symbol
_atom_site_fract_x
_atom_site_fract_y
_atom_site_fract_z
_atom_site_U_iso_or_equiv
_atom_site_adp_type
_atom_site_occupancy
_atom_site_symmetry_multiplicity
_atom_site_calc_flag
_atom_site_refinement_flags
_atom_site_disorder_assembly
_atom_site_disorder_group
S1A S 0.36069(15) 0.24635(11) -0.08400(5) 0.0221(3) Uani 1 1 d . . .
S2A S 0.45693(15) 0.38887(10) 0.06435(5) 0.0188(3) Uani 1 1 d . . .
S3A S 0.69625(15) 0.11391(10) 0.06228(5) 0.0210(3) Uani 1 1 d . . .
N1A N 0.5802(5) 0.3472(3) 0.17116(18) 0.0177(8) Uani 1 1 d . . .
C2A C 0.5798(5) 0.2993(4) 0.1238(2) 0.0155(9) Uani 1 1 d . . .
C3A C 0.6761(6) 0.1875(4) 0.1226(2) 0.0174(10) Uani 1 1 d . . .
N4A N 0.7721(5) 0.1303(3) 0.16880(18) 0.0180(8) Uani 1 1 d . . .
C5A C 0.8759(6) 0.1217(4) 0.2683(2) 0.0215(10) Uani 1 1 d . . .
H5A H 0.9415 0.0486 0.2678 0.026 Uiso 1 1 d R . .
C6A C 0.8793(6) 0.1712(5) 0.3181(2) 0.0256(11) Uani 1 1 d . . .
H6A H 0.9464 0.1320 0.3520 0.031 Uiso 1 1 d R . .
C7A C 0.7817(6) 0.2817(5) 0.3184(2) 0.0258(11) Uani 1 1 d . . .
H7A H 0.7845 0.3152 0.3529 0.031 Uiso 1 1 d R . .
C8A C 0.6854(6) 0.3391(5) 0.2708(2) 0.0242(11) Uani 1 1 d . . .
H8A H 0.6223 0.4128 0.2717 0.029 Uiso 1 1 d R . .
C9A C 0.6786(6) 0.2893(4) 0.2193(2) 0.0189(10) Uani 1 1 d . . .
C10A C 0.7752(6) 0.1798(4) 0.2183(2) 0.0158(9) Uani 1 1 d . . .
C12A C 0.3427(6) 0.3428(4) -0.0376(2) 0.0193(10) Uani 1 1 d . . .
H12A H 0.2691 0.4145 -0.0445 0.023 Uiso 1 1 d R . .
C13A C 0.4488(6) 0.3039(4) 0.0111(2) 0.0182(10) Uani 1 1 d . . .
C14A C 0.5452(6) 0.1931(4) 0.0100(2) 0.0153(9) Uani 1 1 d . . .
C15A C 0.5081(6) 0.1519(4) -0.0390(2) 0.0177(10) Uani 1 1 d . . .
H16A H 0.5584 0.0794 -0.0469 0.021 Uiso 1 1 d R . .
S1B S 0.50383(16) 0.74835(11) 0.52637(6) 0.0234(3) Uani 1 1 d . . .
S2B S 0.25321(15) 0.88281(10) 0.35882(5) 0.0193(3) Uani 1 1 d . . .
S3B S 0.48499(15) 0.59947(10) 0.37227(5) 0.0206(3) Uani 1 1 d . . .
N1B N 0.1772(5) 0.8447(3) 0.25653(17) 0.0171(8) Uani 1 1 d . . .
C2B C 0.2684(5) 0.7949(4) 0.3051(2) 0.0145(9) Uani 1 1 d . . .
C3B C 0.3665(6) 0.6817(4) 0.3098(2) 0.0162(9) Uani 1 1 d . . .
N4B N 0.3757(5) 0.6274(3) 0.26403(18) 0.0191(8) Uani 1 1 d . . .
C5B C 0.2933(6) 0.6222(4) 0.1639(2) 0.0230(11) Uani 1 1 d . . .
H5B H 0.3628 0.5496 0.1658 0.028 Uiso 1 1 d R . .
C6B C 0.1987(7) 0.6744(5) 0.1122(2) 0.0266(11) Uani 1 1 d . . .
H6B H 0.2021 0.6370 0.0788 0.032 Uiso 1 1 d R . .
C7B C 0.0978(6) 0.7838(5) 0.1096(2) 0.0253(11) Uani 1 1 d . . .
H7B H 0.0346 0.8190 0.0741 0.030 Uiso 1 1 d R . .
C8B C 0.0890(6) 0.8399(4) 0.1568(2) 0.0230(11) Uani 1 1 d . . .
H8B H 0.0202 0.9129 0.1539 0.028 Uiso 1 1 d R . .
C9B C 0.1823(6) 0.7890(4) 0.2095(2) 0.0195(10) Uani 1 1 d . . .
C10B C 0.2840(6) 0.6789(4) 0.2135(2) 0.0172(10) Uani 1 1 d . . .
C12B C 0.3796(6) 0.8424(4) 0.4725(2) 0.0215(10) Uani 1 1 d . . .
H12B H 0.3241 0.9158 0.4777 0.026 Uiso 1 1 d R . .
C13B C 0.3687(6) 0.8006(4) 0.4212(2) 0.0169(9) Uani 1 1 d . . .
C14B C 0.4657(5) 0.6863(4) 0.4266(2) 0.0154(9) Uani 1 1 d . . .
C15B C 0.5458(6) 0.6504(4) 0.4813(2) 0.0163(9) Uani 1 1 d . . .
H15B H 0.6171 0.5784 0.4927 0.020 Uiso 1 1 d R . .
C1C C 0.2639(5) 0.2392(4) 0.2568(2) 0.0160(9) Uani 1 1 d . . .
C2C C 0.3195(5) 0.1421(4) 0.2281(2) 0.0166(10) Uani 1 1 d . . .
H2C H 0.3963 0.0786 0.2486 0.020 Uiso 1 1 d R . .
C3C C 0.2644(6) 0.1405(4) 0.1729(2) 0.0172(10) Uani 1 1 d . . .
H3C H 0.3015 0.0755 0.1553 0.021 Uiso 1 1 d R . .
C4C C 0.1491(6) 0.2366(4) 0.1400(2) 0.0186(10) Uani 1 1 d . . .
C5C C 0.0978(6) 0.3353(4) 0.1674(2) 0.0163(9) Uani 1 1 d . . .
H5C H 0.0248 0.4002 0.1461 0.020 Uiso 1 1 d R . .
C6C C 0.1524(6) 0.3361(4) 0.2227(2) 0.0156(9) Uani 1 1 d U . .
H6C H 0.1172 0.4019 0.2399 0.019 Uiso 1 1 d R . .
C7C C 0.3151(5) 0.2375(4) 0.3146(2) 0.0161(9) Uani 1 1 d . . .
C8C C 0.0888(5) 0.2338(4) 0.0840(2) 0.0150(9) Uani 1 1 d . . .
C9C C 0.4298(6) 0.1442(4) 0.3486(2) 0.0148(9) Uani 1 1 d . . .
C10C C 0.2532(6) 0.3312(4) 0.3457(2) 0.0190(10) Uani 1 1 d . . .
C11C C 0.1331(6) 0.1353(4) 0.0572(2) 0.0179(10) Uani 1 1 d . . .
C12C C -0.0242(6) 0.3282(4) 0.0506(2) 0.0183(10) Uani 1 1 d . . .
N9C N 0.5217(5) 0.0721(4) 0.37584(18) 0.0216(9) Uani 1 1 d . . .
N10C N 0.2033(5) 0.4015(3) 0.37086(19) 0.0232(9) Uani 1 1 d . . .
N11C N 0.1644(5) 0.0558(4) 0.0349(2) 0.0251(9) Uani 1 1 d . . .
N12C N -0.1162(6) 0.4024(4) 0.02299(19) 0.0264(10) Uani 1 1 d . . .
C1D C -0.1771(6) 0.7460(4) 0.3105(2) 0.0159(9) Uani 1 1 d . . .
C2D C -0.0617(6) 0.6505(4) 0.3432(2) 0.0176(10) Uani 1 1 d . . .
H2D H -0.0218 0.5867 0.3249 0.021 Uiso 1 1 d R . .
C3D C -0.0100(5) 0.6500(4) 0.3991(2) 0.0163(9) Uani 1 1 d . . .
H3D H 0.0663 0.5861 0.4196 0.020 Uiso 1 1 d R . .
C4D C -0.0684(6) 0.7452(4) 0.4287(2) 0.0163(9) Uani 1 1 d . . .
C5D C -0.1834(6) 0.8420(4) 0.3958(2) 0.0189(10) Uani 1 1 d . . .
H5D H -0.2231 0.9059 0.4140 0.023 Uiso 1 1 d R . .
C6D C -0.2342(5) 0.8420(4) 0.3398(2) 0.0176(10) Uani 1 1 d . . .
H6D H -0.3092 0.9063 0.3191 0.021 Uiso 1 1 d R . .
C7D C -0.2324(6) 0.7446(4) 0.2539(2) 0.0171(10) Uani 1 1 d . . .
C8D C -0.0182(6) 0.7429(4) 0.4868(2) 0.0167(10) Uani 1 1 d . . .
C9D C -0.1795(5) 0.6477(4) 0.2250(2) 0.0184(10) Uani 1 1 d . . .
C10D C -0.3505(6) 0.8370(4) 0.2210(2) 0.0188(10) Uani 1 1 d . . .
C11D C 0.0960(6) 0.6489(4) 0.5198(2) 0.0185(10) Uani 1 1 d . . .
C12D C -0.0734(6) 0.8354(4) 0.5179(2) 0.0208(10) Uani 1 1 d . . .
N9D N -0.1371(5) 0.5718(4) 0.2021(2) 0.0276(10) Uani 1 1 d . . .
N10D N -0.4470(5) 0.9095(4) 0.19555(19) 0.0250(9) Uani 1 1 d . . .
N11D N 0.1873(5) 0.5729(4) 0.54685(19) 0.0256(10) Uani 1 1 d . . .
N12D N -0.1162(6) 0.9060(4) 0.5457(2) 0.0288(10) Uani 1 1 d . . .

loop_
_atom_site_aniso_label
_atom_site_aniso_U_11
_atom_site_aniso_U_22
_atom_site_aniso_U_33
_atom_site_aniso_U_23
_atom_site_aniso_U_13
_atom_site_aniso_U_12
S1A 0.0229(6) 0.0226(6) 0.0199(6) -0.0076(5) -0.0080(5) 0.0063(5)
S2A 0.0215(6) 0.0139(6) 0.0193(6) -0.0054(4) -0.0066(5) 0.0058(5)
S3A 0.0217(6) 0.0183(6) 0.0219(6) -0.0089(5) -0.0093(5) 0.0091(5)
N1A 0.0143(19) 0.020(2) 0.0188(19) -0.0055(16) -0.0035(16) 0.0001(16)
C2A 0.012(2) 0.015(2) 0.019(2) -0.0054(18) -0.0018(18) 0.0010(17)
C3A 0.015(2) 0.018(2) 0.020(2) -0.0041(19) -0.0015(18) -0.0013(18)
N4A 0.0133(19) 0.020(2) 0.020(2) -0.0007(16) -0.0046(16) -0.0016(16)
C5A 0.019(2) 0.024(3) 0.021(2) -0.001(2) -0.0067(19) -0.002(2)
C6A 0.024(3) 0.035(3) 0.018(2) -0.001(2) -0.002(2) -0.009(2)
C7A 0.027(3) 0.035(3) 0.020(2) -0.007(2) -0.003(2) -0.014(2)
C8A 0.023(3) 0.028(3) 0.024(3) -0.009(2) 0.000(2) -0.007(2)
C9A 0.014(2) 0.022(3) 0.021(2) -0.0034(19) -0.0023(19) -0.0037(19)
C10A 0.014(2) 0.019(2) 0.015(2) -0.0043(18) 0.0031(17) -0.0062(18)
C12A 0.019(2) 0.017(2) 0.018(2) -0.0017(19) -0.0064(19) 0.0054(19)
C13A 0.019(2) 0.018(2) 0.017(2) -0.0063(19) 0.0011(18) -0.0011(19)
C14A 0.016(2) 0.012(2) 0.016(2) -0.0007(17) -0.0028(18) 0.0015(18)
C15A 0.015(2) 0.018(2) 0.021(2) -0.0083(19) -0.0062(18) 0.0033(18)
S1B 0.0266(7) 0.0220(6) 0.0211(6) -0.0089(5) -0.0115(5) 0.0072(5)
S2B 0.0241(6) 0.0130(6) 0.0194(6) -0.0041(4) -0.0083(5) 0.0050(5)
S3B 0.0265(6) 0.0150(6) 0.0182(6) -0.0048(4) -0.0086(5) 0.0075(5)
N1B 0.0163(19) 0.016(2) 0.0171(19) -0.0020(16) -0.0015(16) 0.0000(16)
C2B 0.011(2) 0.020(2) 0.014(2) -0.0047(18) -0.0032(17) -0.0037(18)
C3B 0.014(2) 0.018(2) 0.015(2) -0.0035(18) -0.0009(17) 0.0005(18)
N4B 0.016(2) 0.021(2) 0.020(2) -0.0049(16) -0.0016(16) 0.0001(16)
C5B 0.027(3) 0.026(3) 0.016(2) -0.008(2) 0.001(2) -0.002(2)
C6B 0.033(3) 0.030(3) 0.018(2) -0.006(2) -0.001(2) -0.007(2)
C7B 0.024(3) 0.033(3) 0.018(2) -0.002(2) -0.007(2) -0.005(2)
C8B 0.023(3) 0.019(3) 0.023(3) 0.002(2) -0.005(2) 0.000(2)
C9B 0.015(2) 0.024(3) 0.018(2) -0.001(2) -0.0040(18) -0.0019(19)
C10B 0.014(2) 0.023(2) 0.015(2) -0.0060(19) -0.0008(18) -0.0021(19)
C12B 0.025(3) 0.018(2) 0.022(2) -0.007(2) -0.010(2) 0.003(2)
C13B 0.014(2) 0.013(2) 0.020(2) -0.0015(18) 0.0001(18) 0.0027(18)
C14B 0.012(2) 0.018(2) 0.017(2) -0.0044(18) -0.0035(17) -0.0014(18)
C15B 0.014(2) 0.018(2) 0.017(2) -0.0060(18) -0.0051(18) 0.0026(18)
C1C 0.011(2) 0.018(2) 0.016(2) -0.0036(18) -0.0025(17) 0.0059(18)
C2C 0.013(2) 0.013(2) 0.023(2) -0.0068(19) -0.0030(18) 0.0051(17)
C3C 0.016(2) 0.014(2) 0.020(2) -0.0059(18) -0.0019(18) 0.0062(18)
C4C 0.016(2) 0.019(2) 0.019(2) -0.0026(19) 0.0005(18) 0.0009(19)
C5C 0.016(2) 0.011(2) 0.018(2) 0.0009(18) -0.0013(18) 0.0037(18)
C6C 0.0161(16) 0.0115(16) 0.0175(16) -0.0045(13) -0.0003(13) 0.0040(13)
C7C 0.012(2) 0.015(2) 0.019(2) -0.0018(18) -0.0021(18) 0.0016(17)
C8C 0.010(2) 0.013(2) 0.018(2) 0.0018(18) -0.0044(17) 0.0032(17)
C9C 0.018(2) 0.011(2) 0.018(2) -0.0104(19) 0.0000(19) -0.0003(19)
C10C 0.019(2) 0.018(2) 0.018(2) -0.003(2) -0.0090(19) 0.0039(19)
C11C 0.014(2) 0.018(2) 0.019(2) -0.0027(19) -0.0012(18) 0.0031(18)
C12C 0.019(2) 0.016(2) 0.020(2) -0.007(2) -0.004(2) 0.001(2)
N9C 0.023(2) 0.020(2) 0.021(2) -0.0055(17) -0.0028(17) -0.0003(18)
N10C 0.022(2) 0.019(2) 0.025(2) -0.0047(18) -0.0099(17) 0.0080(17)
N11C 0.024(2) 0.019(2) 0.030(2) -0.0073(19) -0.0053(18) 0.0070(17)
N12C 0.030(2) 0.023(2) 0.025(2) -0.0068(19) -0.0052(19) 0.003(2)
C1D 0.013(2) 0.013(2) 0.018(2) -0.0014(18) -0.0026(18) 0.0031(17)
C2D 0.017(2) 0.012(2) 0.023(2) -0.0075(19) -0.0008(19) 0.0036(18)
C3D 0.011(2) 0.014(2) 0.022(2) -0.0022(18) -0.0038(18) 0.0027(17)
C4D 0.012(2) 0.017(2) 0.020(2) -0.0026(18) -0.0024(18) -0.0010(18)
C5D 0.017(2) 0.012(2) 0.025(2) -0.0065(19) -0.0024(19) 0.0089(18)
C6D 0.012(2) 0.014(2) 0.026(2) -0.0060(19) -0.0024(19) 0.0045(18)
C7D 0.014(2) 0.013(2) 0.021(2) -0.0022(18) -0.0016(18) 0.0054(18)
C8D 0.016(2) 0.016(2) 0.015(2) -0.0032(18) -0.0005(18) 0.0039(18)
C9D 0.010(2) 0.018(3) 0.022(2) 0.000(2) -0.0059(18) 0.0070(18)
C10D 0.018(2) 0.018(2) 0.020(2) -0.008(2) -0.0017(19) 0.002(2)
C11D 0.017(2) 0.019(2) 0.018(2) -0.0047(19) -0.0026(19) 0.004(2)
C12D 0.019(2) 0.021(3) 0.019(2) -0.001(2) -0.0079(19) 0.005(2)
N9D 0.028(2) 0.026(2) 0.026(2) -0.0062(19) -0.0087(19) 0.0062(19)
N10D 0.024(2) 0.021(2) 0.029(2) -0.0099(19) -0.0054(19) 0.0059(19)
N11D 0.025(2) 0.024(2) 0.025(2) -0.0036(18) -0.0039(18) 0.0049(19)
N12D 0.034(3) 0.027(2) 0.024(2) -0.007(2) -0.0055(19) 0.004(2)

loop_
_atom_type_symbol
_atom_type_description
_atom_type_scat_dispersion_real
_atom_type_scat_dispersion_imag
_atom_type_scat_source
C C 0.0033 0.0016 'International Tables Vol C Tables 4.2.6.8 and 6.1.1.4'
H H 0.0000 0.0000 'International Tables Vol C Tables 4.2.6.8 and 6.1.1.4'
N N 0.0061 0.0033 'International Tables Vol C Tables 4.2.6.8 and 6.1.1.4'
S S 0.1246 0.1234 'International Tables Vol C Tables 4.2.6.8 and 6.1.1.4'

loop_
_exptl_crystal_face_index_h
_exptl_crystal_face_index_k
_exptl_crystal_face_index_l
_exptl_crystal_face_perp_dist
0.00 0.00 -1.00 0.0400
0.00 0.00 1.00 0.0400
0.00 -1.00 -1.00 0.0750
0.00 1.00 1.00 0.0750
-1.00 0.00 0.00 0.1000
1.00 0.00 0.00 0.1000

loop_
_geom_angle_atom_site_label_1
_geom_angle_atom_site_label_2
_geom_angle_atom_site_label_3
_geom_angle
_geom_angle_site_symmetry_1
_geom_angle_site_symmetry_3
_geom_angle_publ_flag
C15A S1A C12A 92.2(2) . . ?
C13A S2A C2A 105.1(2) . . ?
C14A S3A C3A 104.9(2) . . ?
C2A N1A C9A 118.2(4) . . ?
N1A C2A C3A 121.6(4) . . ?
N1A C2A S2A 112.1(3) . . ?
C3A C2A S2A 126.3(3) . . ?
N4A C3A C2A 121.1(4) . . ?
N4A C3A S3A 111.3(3) . . ?
C2A C3A S3A 127.5(4) . . ?
C3A N4A C10A 118.0(4) . . ?
C6A C5A C10A 119.9(5) . . ?
C5A C6A C7A 119.8(5) . . ?
C8A C7A C6A 121.3(5) . . ?
C7A C8A C9A 119.9(5) . . ?
N1A C9A C10A 120.6(4) . . ?
N1A C9A C8A 120.0(4) . . ?
C10A C9A C8A 119.4(4) . . ?
N4A C10A C5A 119.7(4) . . ?
N4A C10A C9A 120.5(4) . . ?
C5A C10A C9A 119.8(4) . . ?
C13A C12A S1A 111.7(3) . . ?
C12A C13A C14A 112.1(4) . . ?
C12A C13A S2A 120.4(4) . . ?
C14A C13A S2A 127.6(4) . . ?
C15A C14A C13A 111.9(4) . . ?
C15A C14A S3A 121.1(3) . . ?
C13A C14A S3A 126.9(4) . . ?
C14A C15A S1A 112.1(3) . . ?
C15B S1B C12B 92.0(2) . . ?
C13B S2B C2B 105.6(2) . . ?
C14B S3B C3B 105.5(2) . . ?
C2B N1B C9B 118.7(4) . . ?
N1B C2B C3B 121.1(4) . . ?
N1B C2B S2B 111.9(3) . . ?
C3B C2B S2B 126.9(3) . . ?
N4B C3B C2B 120.8(4) . . ?
N4B C3B S3B 111.8(3) . . ?
C2B C3B S3B 127.4(3) . . ?
C3B N4B C10B 118.3(4) . . ?
C6B C5B C10B 119.1(5) . . ?
C5B C6B C7B 119.7(5) . . ?
C8B C7B C6B 121.8(5) . . ?
C7B C8B C9B 119.7(5) . . ?
N1B C9B C8B 120.4(4) . . ?
N1B C9B C10B 119.8(4) . . ?
C8B C9B C10B 119.8(4) . . ?
N4B C10B C5B 119.0(4) . . ?
N4B C10B C9B 121.1(4) . . ?
C5B C10B C9B 119.9(4) . . ?
C13B C12B S1B 112.6(4) . . ?
C12B C13B C14B 111.3(4) . . ?
C12B C13B S2B 121.1(4) . . ?
C14B C13B S2B 127.6(4) . . ?
C15B C14B C13B 111.4(4) . . ?
C15B C14B S3B 121.7(4) . . ?
C13B C14B S3B 126.8(3) . . ?
C14B C15B S1B 112.7(3) . . ?
C7C C1C C2C 120.5(4) . . ?
C7C C1C C6C 122.0(4) . . ?
C2C C1C C6C 117.5(4) . . ?
C3C C2C C1C 121.1(4) . . ?
C2C C3C C4C 120.9(4) . . ?
C8C C4C C5C 120.9(4) . . ?
C8C C4C C3C 121.0(4) . . ?
C5C C4C C3C 118.1(4) . . ?
C6C C5C C4C 120.6(4) . . ?
C5C C6C C1C 121.6(4) . . ?
C1C C7C C9C 123.2(4) . . ?
C1C C7C C10C 121.4(4) . . ?
C9C C7C C10C 115.5(4) . . ?
C4C C8C C11C 121.7(4) . . ?
C4C C8C C12C 121.7(4) . . ?
C11C C8C C12C 116.6(4) . . ?
N9C C9C C7C 178.7(5) . . ?
N10C C10C C7C 178.1(5) . . ?
N11C C11C C8C 178.0(5) . . ?
N12C C12C C8C 178.4(5) . . ?
C7D C1D C2D 120.9(4) . . ?
C7D C1D C6D 121.4(4) . . ?
C2D C1D C6D 117.7(4) . . ?
C3D C2D C1D 121.3(4) . . ?
C2D C3D C4D 121.1(4) . . ?
C8D C4D C3D 120.8(4) . . ?
C8D C4D C5D 121.4(4) . . ?
C3D C4D C5D 117.8(4) . . ?
C6D C5D C4D 120.8(4) . . ?
C5D C6D C1D 121.3(4) . . ?
C1D C7D C10D 122.2(4) . . ?
C1D C7D C9D 121.8(4) . . ?
C10D C7D C9D 116.0(4) . . ?
C4D C8D C11D 122.2(4) . . ?
C4D C8D C12D 122.6(4) . . ?
C11D C8D C12D 115.2(4) . . ?
N9D C9D C7D 179.6(6) . . ?
N10D C10D C7D 178.6(6) . . ?
N11D C11D C8D 179.4(5) . . ?
N12D C12D C8D 176.6(5) . . ?

loop_
_geom_bond_atom_site_label_1
_geom_bond_atom_site_label_2
_geom_bond_distance
_geom_bond_site_symmetry_2
_geom_bond_publ_flag
S1A C15A 1.708(5) . ?
S1A C12A 1.709(5) . ?
S2A C13A 1.750(5) . ?
S2A C2A 1.759(5) . ?
S3A C14A 1.752(5) . ?
S3A C3A 1.756(5) . ?
N1A C2A 1.314(6) . ?
N1A C9A 1.368(6) . ?
C2A C3A 1.443(6) . ?
C3A N4A 1.325(6) . ?
N4A C10A 1.372(6) . ?
C5A C6A 1.379(7) . ?
C5A C10A 1.410(7) . ?
C6A C7A 1.430(8) . ?
C7A C8A 1.350(7) . ?
C8A C9A 1.420(7) . ?
C9A C10A 1.419(7) . ?
C12A C13A 1.382(7) . ?
C13A C14A 1.432(6) . ?
C14A C15A 1.373(6) . ?
S1B C15B 1.696(4) . ?
S1B C12B 1.707(5) . ?
S2B C13B 1.745(5) . ?
S2B C2B 1.759(4) . ?
S3B C14B 1.756(5) . ?
S3B C3B 1.758(5) . ?
N1B C2B 1.323(6) . ?
N1B C9B 1.363(6) . ?
C2B C3B 1.444(6) . ?
C3B N4B 1.323(6) . ?
N4B C10B 1.362(6) . ?
C5B C6B 1.397(7) . ?
C5B C10B 1.418(6) . ?
C6B C7B 1.420(8) . ?
C7B C8B 1.365(7) . ?
C8B C9B 1.406(7) . ?
C9B C10B 1.426(7) . ?
C12B C13B 1.365(7) . ?
C13B C14B 1.451(6) . ?
C14B C15B 1.371(6) . ?
C1C C7C 1.378(6) . ?
C1C C2C 1.450(6) . ?
C1C C6C 1.448(6) . ?
C2C C3C 1.345(7) . ?
C3C C4C 1.450(6) . ?
C4C C8C 1.384(7) . ?
C4C C5C 1.446(6) . ?
C5C C6C 1.344(6) . ?
C7C C9C 1.436(6) . ?
C7C C10C 1.455(6) . ?
C8C C11C 1.431(6) . ?
C8C C12C 1.431(6) . ?
C9C N9C 1.133(6) . ?
C10C N10C 1.123(6) . ?
C11C N11C 1.162(6) . ?
C12C N12C 1.152(6) . ?
C1D C7D 1.376(7) . ?
C1D C2D 1.444(6) . ?
C1D C6D 1.449(6) . ?
C2D C3D 1.343(7) . ?
C3D C4D 1.445(6) . ?
C4D C8D 1.378(7) . ?
C4D C5D 1.453(6) . ?
C5D C6D 1.342(7) . ?
C7D C10D 1.437(7) . ?
C7D C9D 1.448(6) . ?
C8D C11D 1.431(6) . ?
C8D C12D 1.436(7) . ?
C9D N9D 1.138(6) . ?
C10D N10D 1.140(6) . ?
C11D N11D 1.155(6) . ?
C12D N12D 1.156(6) . ?
